data_2239239
loop_
_publ_author_name
'Bouzidi, Chahira'
'Zid, Mohamed Faouzi'
'Driss, Ahmed'
'Frigui, Wafa'

_publ_section_title
;
 Na1.67Mn2.17(MoO4)3
;
_journal_coeditor_code WM5009
_journal_issue 4
_journal_name_full 'Acta Crystallographica Section E Structure Reports Online'
_journal_page_first i18
_journal_paper_doi 10.1107/S160053681400614X
_journal_volume 70
_journal_year 2014
_chemical_formula_iupac 'Na1.67 Mn2.17 (Mo O4)3'
_chemical_formula_moiety 'Mn2.17 Mo3 Na1.67 O12'
_chemical_formula_sum 'Mn2.17 Mo3 Na1.67 O12'
_chemical_formula_weight 637.43
_chemical_name_systematic
;
Disodium dimanganese(II) tris[orthomolybdate(VI)]
;
_space_group_IT_number 2
_symmetry_cell_setting triclinic
_symmetry_space_group_name_Hall '-P 1'
_symmetry_space_group_name_H-M 'P -1'
_atom_sites_solution_primary direct
_atom_sites_solution_secondary difmap
_audit_creation_method SHELXL-97
_cell_angle_alpha 106.501(9)
_cell_angle_beta 105.361(9)
_cell_angle_gamma 102.756(8)
_cell_formula_units_Z 2
_cell_length_a 7.1072(7)
_cell_length_b 8.8120(8)
_cell_length_c 10.4330(9)
_cell_measurement_reflns_used 25
_cell_measurement_temperature 298(2)
_cell_measurement_theta_max 15
_cell_measurement_theta_min 10
_cell_volume 572.31(11)
_computing_cell_refinement 'CAD-4 EXPRESS (Duisenberg, 1992; Mac\'i\<cek & Yordanov, 1992)'
_computing_data_collection 'CAD-4 EXPRESS (Duisenberg, 1992; Mac\'i\<cek & Yordanov, 1992)'
_computing_data_reduction 'XCAD4 (Harms & Wocadlo, 1995)'
_computing_molecular_graphics 'DIAMOND (Brandenburg & Putz, 2001)'
_computing_publication_material 'WinGX (Farrugia, 2012)'
_computing_structure_refinement 'SHELXL97 (Sheldrick, 2008)'
_computing_structure_solution 'SHELXS97 (Sheldrick, 2008)'
_diffrn_ambient_temperature 298(2)
_diffrn_measured_fraction_theta_full 0.999
_diffrn_measured_fraction_theta_max 0.999
_diffrn_measurement_device_type 'Enraf--Nonius CAD-4'
_diffrn_measurement_method \w/2\q
_diffrn_radiation_monochromator graphite
_diffrn_radiation_source 'fine-focus sealed tube'
_diffrn_radiation_type MoK\a
_diffrn_radiation_wavelength 0.71073
_diffrn_reflns_av_R_equivalents 0.0166
_diffrn_reflns_av_sigmaI/netI 0.0321
_diffrn_reflns_limit_h_max 9
_diffrn_reflns_limit_h_min -1
_diffrn_reflns_limit_k_max 11
_diffrn_reflns_limit_k_min -11
_diffrn_reflns_limit_l_max 13
_diffrn_reflns_limit_l_min -13
_diffrn_reflns_number 3079
_diffrn_reflns_theta_full 26.97
_diffrn_reflns_theta_max 26.97
_diffrn_reflns_theta_min 2.17
_diffrn_standards_decay_% 1.3
_diffrn_standards_interval_time 120
_diffrn_standards_number 2
_exptl_absorpt_coefficient_mu 5.639
_exptl_absorpt_correction_T_max 0.540
_exptl_absorpt_correction_T_min 0.371
_exptl_absorpt_correction_type psi-scan
_exptl_absorpt_process_details '(North <i>et al.</i>, 1968)'
_exptl_crystal_colour yellow
_exptl_crystal_density_diffrn 3.699
_exptl_crystal_density_method 'not measured'
_exptl_crystal_description prism
_exptl_crystal_F_000 589
_exptl_crystal_size_max 0.28
_exptl_crystal_size_mid 0.15
_exptl_crystal_size_min 0.11
_refine_diff_density_max 1.516
_refine_diff_density_min -1.243
_refine_ls_extinction_coef 0.0295(11)
_refine_ls_extinction_expression Fc^*^=kFc[1+0.001xFc^2^\l^3^/sin(2\q)]^-1/4^
_refine_ls_extinction_method 'SHELXL97 (Sheldrick, 2008)'
_refine_ls_goodness_of_fit_ref 1.094
_refine_ls_matrix_type full
_refine_ls_number_parameters 180
_refine_ls_number_reflns 2474
_refine_ls_number_restraints 0
_refine_ls_restrained_S_all 1.094
_refine_ls_R_factor_all 0.0353
_refine_ls_R_factor_gt 0.0298
_refine_ls_shift/su_max 0.000
_refine_ls_shift/su_mean 0.000
_refine_ls_structure_factor_coef Fsqd
_refine_ls_weighting_details 'calc w=1/[\s^2^(Fo^2^)+(0.0429P)^2^+1.7705P] where P=(Fo^2^+2Fc^2^)/3'
_refine_ls_weighting_scheme calc
_refine_ls_wR_factor_gt 0.0801
_refine_ls_wR_factor_ref 0.0829
_reflns_number_gt 2206
_reflns_number_total 2474
_reflns_threshold_expression I>2\s(I)
_cod_data_source_file wm5009sup1.cf
_cod_data_source_block I
_cod_database_code 2239239
_cod_database_fobs_code 2239239

loop_
_symmetry_equiv_pos_as_xyz
'x, y, z'
'-x, -y, -z'

loop_
_atom_site_type_symbol
_atom_site_label
_atom_site_fract_x
_atom_site_fract_y
_atom_site_fract_z
_atom_site_U_iso_or_equiv
_atom_site_adp_type
_atom_site_calc_flag
_atom_site_refinement_flags
_atom_site_occupancy
_atom_site_symmetry_multiplicity
Mo Mo1 0.89052(6) 0.41054(5) 0.66707(4) 0.01200(14) Uani d . 1 1
Mo Mo2 0.21772(6) 0.16273(5) 0.26393(4) 0.01185(14) Uani d . 1 1
Mo Mo3 0.59566(6) 0.76438(5) 0.12859(4) 0.01514(14) Uani d . 1 1
Mn Mn1 0.37898(12) 0.45559(10) 0.60871(8) 0.01386(18) Uani d . 1 1
Mn Mn2 0.04434(12) 0.70486(9) 0.01860(8) 0.01258(18) Uani d . 1 1
Na Na3 0.2869(3) 0.7921(2) 0.80026(18) 0.0198(5) Uani d P 0.829(5) 1
Mn Mn3 0.2869(3) 0.7921(2) 0.80026(18) 0.0198(5) Uani d P 0.171(5) 1
Na Na1 0.0000 0.0000 0.5000 0.0534(13) Uani d S 1 2
Na Na2 0.5195(17) 0.9729(14) 0.4581(10) 0.054(4) Uani d P 0.341(9) 1
O O1 0.7228(9) 0.9722(6) 0.2412(6) 0.0554(16) Uani d . 1 1
O O2 0.8393(8) 0.1999(5) 0.5790(5) 0.0320(10) Uani d . 1 1
O O3 0.7536(7) 0.6998(6) 0.0365(5) 0.0320(10) Uani d . 1 1
O O4 0.2232(6) 0.2013(5) 0.4419(4) 0.0205(8) Uani d . 1 1
O O5 0.1747(7) 0.9506(5) 0.1815(5) 0.0282(9) Uani d . 1 1
O O6 0.1209(6) 0.5181(5) 0.6519(4) 0.0206(8) Uani d . 1 1
O O7 0.0200(6) 0.2252(5) 0.1661(4) 0.0213(8) Uani d . 1 1
O O8 0.3534(6) 0.7437(6) 0.0055(4) 0.0247(9) Uani d . 1 1
O O9 0.6776(5) 0.4713(5) 0.5818(4) 0.0169(7) Uani d . 1 1
O O10 0.9224(6) 0.4447(5) 0.8498(4) 0.0169(7) Uani d . 1 1
O O11 0.4624(6) 0.2725(5) 0.2679(4) 0.0197(8) Uani d . 1 1
O O12 0.5617(8) 0.6484(7) 0.2375(5) 0.0443(13) Uani d . 1 1

loop_
_atom_site_aniso_label
_atom_site_aniso_U_11
_atom_site_aniso_U_22
_atom_site_aniso_U_33
_atom_site_aniso_U_12
_atom_site_aniso_U_13
_atom_site_aniso_U_23
Mo1 0.0137(2) 0.0142(2) 0.0126(2) 0.00713(17) 0.00657(16) 0.00746(17)
Mo2 0.0132(2) 0.0107(2) 0.0131(2) 0.00356(16) 0.00512(16) 0.00613(16)
Mo3 0.0143(2) 0.0171(2) 0.0151(2) 0.00401(17) 0.00602(17) 0.00724(17)
Mn1 0.0142(4) 0.0157(4) 0.0155(4) 0.0055(3) 0.0078(3) 0.0083(3)
Mn2 0.0154(4) 0.0126(4) 0.0138(4) 0.0062(3) 0.0072(3) 0.0073(3)
Na3 0.0175(9) 0.0210(9) 0.0236(9) 0.0081(7) 0.0113(7) 0.0070(7)
Mn3 0.0175(9) 0.0210(9) 0.0236(9) 0.0081(7) 0.0113(7) 0.0070(7)
Na1 0.100(4) 0.0235(18) 0.080(3) 0.031(2) 0.076(3) 0.031(2)
Na2 0.032(5) 0.046(7) 0.061(8) -0.012(4) -0.015(5) 0.032(6)
O1 0.049(3) 0.028(3) 0.055(3) -0.010(2) 0.016(3) -0.013(2)
O2 0.050(3) 0.018(2) 0.031(2) 0.016(2) 0.017(2) 0.0072(18)
O3 0.021(2) 0.046(3) 0.034(2) 0.016(2) 0.0123(18) 0.014(2)
O4 0.026(2) 0.0176(18) 0.0165(17) 0.0023(16) 0.0092(16) 0.0071(15)
O5 0.037(2) 0.0133(18) 0.031(2) 0.0050(17) 0.0146(19) 0.0034(16)
O6 0.0193(19) 0.027(2) 0.0203(19) 0.0108(16) 0.0111(16) 0.0099(16)
O7 0.0162(18) 0.030(2) 0.024(2) 0.0058(16) 0.0070(16) 0.0189(17)
O8 0.020(2) 0.037(2) 0.030(2) 0.0175(18) 0.0116(17) 0.0197(19)
O9 0.0131(17) 0.0257(19) 0.0167(17) 0.0078(15) 0.0070(14) 0.0116(15)
O10 0.0221(19) 0.0181(18) 0.0162(17) 0.0076(15) 0.0091(15) 0.0116(15)
O11 0.0185(18) 0.0196(18) 0.0232(19) 0.0075(15) 0.0088(16) 0.0086(15)
O12 0.037(3) 0.067(4) 0.036(3) 0.010(3) 0.006(2) 0.040(3)

loop_
_atom_type_symbol
_atom_type_description
_atom_type_scat_dispersion_real
_atom_type_scat_dispersion_imag
_atom_type_scat_source
O O 0.0106 0.0060 'International Tables Vol C Tables 4.2.6.8 and 6.1.1.4'
Na Na 0.0362 0.0249 'International Tables Vol C Tables 4.2.6.8 and 6.1.1.4'
Mn Mn 0.3368 0.7283 'International Tables Vol C Tables 4.2.6.8 and 6.1.1.4'
Mo Mo -1.6832 0.6857 'International Tables Vol C Tables 4.2.6.8 and 6.1.1.4'

loop_
_geom_angle_atom_site_label_1
_geom_angle_atom_site_label_2
_geom_angle_atom_site_label_3
_geom_angle_site_symmetry_1
_geom_angle_site_symmetry_3
_geom_angle
O2 Mo1 O6 . 1_655 107.4(2)
O2 Mo1 O10 . . 108.02(19)
O6 Mo1 O10 1_655 . 110.69(18)
O2 Mo1 O9 . . 108.4(2)
O6 Mo1 O9 1_655 . 110.42(17)
O10 Mo1 O9 . . 111.77(17)
O5 Mo2 O11 1_545 . 107.62(19)
O5 Mo2 O4 1_545 . 108.4(2)
O11 Mo2 O4 . . 109.13(18)
O5 Mo2 O7 1_545 . 110.2(2)
O11 Mo2 O7 . . 110.29(17)
O4 Mo2 O7 . . 111.16(19)
O1 Mo3 O3 . . 107.7(3)
O1 Mo3 O12 . . 107.1(3)
O3 Mo3 O12 . . 110.1(3)
O1 Mo3 O8 . . 110.5(3)
O3 Mo3 O8 . . 110.2(2)
O12 Mo3 O8 . . 111.1(2)
O12 Mn1 O6 2_666 . 94.94(19)
O12 Mn1 O9 2_666 . 93.48(18)
O6 Mn1 O9 . . 163.16(15)
O12 Mn1 O9 2_666 2_666 169.9(2)
O6 Mn1 O9 . 2_666 92.19(14)
O9 Mn1 O9 . 2_666 81.49(14)
O12 Mn1 O4 2_666 . 89.8(2)
O6 Mn1 O4 . . 101.04(16)
O9 Mn1 O4 . . 93.54(15)
O9 Mn1 O4 2_666 . 81.83(14)
O12 Mn1 O11 2_666 2_666 103.0(2)
O6 Mn1 O11 . 2_666 82.21(15)
O9 Mn1 O11 . 2_666 81.69(14)
O9 Mn1 O11 2_666 2_666 84.99(14)
O4 Mn1 O11 . 2_666 166.52(14)
O3 Mn2 O5 1_455 . 88.82(18)
O3 Mn2 O7 1_455 2_565 93.21(17)
O5 Mn2 O7 . 2_565 98.77(16)
O3 Mn2 O10 1_455 2_666 89.32(17)
O5 Mn2 O10 . 2_666 99.87(16)
O7 Mn2 O10 2_565 2_666 161.24(15)
O3 Mn2 O8 1_455 . 172.82(18)
O5 Mn2 O8 . . 85.29(17)
O7 Mn2 O8 2_565 . 83.66(15)
O10 Mn2 O8 2_666 . 95.72(15)
O3 Mn2 O10 1_455 1_454 93.72(16)
O5 Mn2 O10 . 1_454 177.23(16)
O7 Mn2 O10 2_565 1_454 82.20(14)
O10 Mn2 O10 2_666 1_454 79.09(14)
O8 Mn2 O10 . 1_454 92.25(15)
O11 Na3 O1 2_666 2_676 104.9(2)
O11 Na3 O8 2_666 1_556 100.10(15)
O1 Na3 O8 2_676 1_556 130.52(19)
O11 Na3 O7 2_666 2_566 162.72(17)
O1 Na3 O7 2_676 2_566 87.64(19)
O8 Na3 O7 1_556 2_566 79.60(15)
O11 Na3 O6 2_666 . 79.28(15)
O1 Na3 O6 2_676 . 129.81(19)
O8 Na3 O6 1_556 . 96.19(16)
O7 Na3 O6 2_566 . 83.56(15)
O2 Na1 O2 1_455 2_656 180.0000(10)
O2 Na1 O4 1_455 2_556 90.01(15)
O2 Na1 O4 2_656 2_556 89.99(15)
O2 Na1 O4 1_455 . 89.99(15)
O2 Na1 O4 2_656 . 90.01(15)
O4 Na1 O4 2_556 . 180.0
O2 Na1 O1 1_455 2_666 101.44(16)
O2 Na1 O1 2_656 2_666 78.56(16)
O4 Na1 O1 2_556 2_666 80.94(15)
O4 Na1 O1 . 2_666 99.06(15)
O2 Na1 O1 1_455 1_445 78.56(16)
O2 Na1 O1 2_656 1_445 101.44(16)
O4 Na1 O1 2_556 1_445 99.06(15)
O4 Na1 O1 . 1_445 80.94(15)
O1 Na1 O1 2_666 1_445 180.0
O2 Na2 O2 1_565 2_666 156.6(5)
Na2 Na2 O4 2_676 2_666 104.7(13)
O2 Na2 O4 1_565 2_666 80.8(3)
O2 Na2 O4 2_666 2_666 104.7(4)
Na2 Na2 O1 2_676 . 154.6(14)
O2 Na2 O1 1_565 . 74.3(3)
O2 Na2 O1 2_666 . 128.2(4)
O4 Na2 O1 2_666 . 86.6(4)

loop_
_geom_bond_atom_site_label_1
_geom_bond_atom_site_label_2
_geom_bond_site_symmetry_2
_geom_bond_distance
_geom_bond_publ_flag
Mo1 O2 . 1.726(4) y
Mo1 O6 1_655 1.772(4) y
Mo1 O10 . 1.787(4) y
Mo1 O9 . 1.812(4) y
Mo2 O5 1_545 1.739(4) y
Mo2 O11 . 1.777(4) y
Mo2 O4 . 1.778(4) y
Mo2 O7 . 1.795(4) y
Mo3 O1 . 1.742(5) y
Mo3 O3 . 1.747(4) y
Mo3 O12 . 1.757(5) y
Mo3 O8 . 1.790(4) y
Mn1 O12 2_666 2.060(4) y
Mn1 O6 . 2.148(4) y
Mn1 O9 . 2.193(4) y
Mn1 O9 2_666 2.224(4) y
Mn1 O4 . 2.224(4) y
Mn1 O11 2_666 2.226(4) y
Mn2 O3 1_455 2.115(4) y
Mn2 O5 . 2.151(4) y
Mn2 O7 2_565 2.153(4) y
Mn2 O10 2_666 2.161(4) y
Mn2 O8 . 2.194(4) y
Mn2 O10 1_454 2.264(4) y
Na3 O11 2_666 2.212(4) y
Na3 O1 2_676 2.250(7) y
Na3 O8 1_556 2.250(4) y
Na3 O7 2_566 2.279(4) y
Na3 O6 . 2.296(4) ?
Na1 O2 1_455 2.376(4) y
Na1 O2 2_656 2.376(4) y
Na1 O4 2_556 2.430(4) y
Na1 O4 . 2.430(4) y
Na1 O1 2_666 2.797(6) y
Na1 O1 1_445 2.797(6) y
Na2 O2 1_565 2.408(11) y
Na2 O2 2_666 2.529(12) y
Na2 O4 2_666 2.815(13) y
Na2 O1 . 2.990(12) y
